data_7112012
loop_
_publ_author_name
'Soumen K. Samanta'
'Jan W. Bats'
'Michael Schmittel'

_publ_section_title
;
 A five-component nanorotor with speed regulation
;
_journal_name_full Chem.Commun.
_journal_page_first 2364
_journal_paper_doi 10.1039/c3cc49476d
_journal_volume 50
_journal_year 2014
_chemical_formula_moiety 'C74 H68 Cu2 I2 N6 , 2(P F6)'
_chemical_formula_sum 'C74 H68 Cu2 F12 I2 N6 P2'
_chemical_formula_weight 1712.16
_chemical_name_systematic
; 
 ? 
;
_space_group_IT_number 2
_symmetry_cell_setting triclinic
_symmetry_space_group_name_Hall '-P 1'
_symmetry_space_group_name_H-M 'P -1'
_atom_sites_solution_hydrogens geom
_atom_sites_solution_primary direct
_atom_sites_solution_secondary difmap
_audit_creation_method SHELXL-97
_cell_angle_alpha 107.8770(10)
_cell_angle_beta 106.8250(10)
_cell_angle_gamma 101.5750(10)
_cell_formula_units_Z 1
_cell_length_a 11.4761(6)
_cell_length_b 12.0349(6)
_cell_length_c 14.8885(7)
_cell_measurement_reflns_used 8192
_cell_measurement_temperature 171(2)
_cell_measurement_theta_max 23
_cell_measurement_theta_min 3
_cell_volume 1776.14(15)
_computing_cell_refinement 'SAINT (Siemens, 1995)'
_computing_data_collection 'SMART (Siemens, 1995)'
_computing_data_reduction 'SAINT (Siemens, 1995)'
_computing_molecular_graphics 'Mercury (Macrae et al., 2008)'
_computing_publication_material 'SHELXL-97 (Sheldrick, 1997)'
_computing_structure_refinement 'SHELXL-97 (Sheldrick, 1997)'
_computing_structure_solution 'SHELXS-97 (Sheldrick, 1997)'
_diffrn_ambient_temperature 171(2)
_diffrn_measured_fraction_theta_full 0.988
_diffrn_measured_fraction_theta_max 0.950
_diffrn_measurement_device_type SIEMENS_SMART_CCD
_diffrn_measurement_method \w
_diffrn_radiation_monochromator graphite
_diffrn_radiation_source 'normal-focus sealed tube'
_diffrn_radiation_type MoK\a
_diffrn_radiation_wavelength 0.71073
_diffrn_reflns_av_R_equivalents 0.0492
_diffrn_reflns_av_sigmaI/netI 0.0558
_diffrn_reflns_limit_h_max 14
_diffrn_reflns_limit_h_min -14
_diffrn_reflns_limit_k_max 14
_diffrn_reflns_limit_k_min -14
_diffrn_reflns_limit_l_max 18
_diffrn_reflns_limit_l_min -18
_diffrn_reflns_number 18413
_diffrn_reflns_theta_full 25.00
_diffrn_reflns_theta_max 26.20
_diffrn_reflns_theta_min 1.55
_diffrn_standards_decay_% 0.0
_diffrn_standards_interval_time 1600
_diffrn_standards_number 431
_exptl_absorpt_coefficient_mu 1.592
_exptl_absorpt_correction_T_max 0.620
_exptl_absorpt_correction_T_min 0.446
_exptl_absorpt_correction_type multi-scan
_exptl_absorpt_process_details 'SADABS (Sheldrick, 2000)'
_exptl_crystal_colour yellow
_exptl_crystal_density_diffrn 1.601
_exptl_crystal_density_method 'not measured'
_exptl_crystal_description block
_exptl_crystal_F_000 856
_exptl_crystal_size_max 0.40
_exptl_crystal_size_mid 0.40
_exptl_crystal_size_min 0.30
_refine_diff_density_max 2.110
_refine_diff_density_min -1.319
_refine_diff_density_rms 0.134
_refine_ls_extinction_method none
_refine_ls_goodness_of_fit_ref 1.076
_refine_ls_hydrogen_treatment constr
_refine_ls_matrix_type full
_refine_ls_number_parameters 449
_refine_ls_number_reflns 6778
_refine_ls_number_restraints 0
_refine_ls_restrained_S_all 1.076
_refine_ls_R_factor_all 0.0851
_refine_ls_R_factor_gt 0.0606
_refine_ls_shift/su_max 0.001
_refine_ls_shift/su_mean 0.000
_refine_ls_structure_factor_coef Fsqd
_refine_ls_weighting_details 'calc w=1/[\s^2^(Fo^2^)+(0.1P)^2^+1P] where P=(Fo^2^+2Fc^2^)/3'
_refine_ls_weighting_scheme calc
_refine_ls_wR_factor_gt 0.1578
_refine_ls_wR_factor_ref 0.1707
_reflns_number_gt 4959
_reflns_number_total 6778
_reflns_threshold_expression I>2sigma(I)
_cod_data_source_file c3cc49476d.txt
_cod_data_source_block samanta4
_cod_database_code 7112012

loop_
_symmetry_equiv_pos_as_xyz
'x, y, z'
'-x, -y, -z'

loop_
_atom_site_label
_atom_site_type_symbol
_atom_site_fract_x
_atom_site_fract_y
_atom_site_fract_z
_atom_site_U_iso_or_equiv
_atom_site_adp_type
_atom_site_occupancy
_atom_site_symmetry_multiplicity
_atom_site_calc_flag
_atom_site_refinement_flags
I1 I 0.15223(4) 0.07868(5) 0.42022(3) 0.0788(2) Uani 1 1 d .
Cu1 Cu 0.56405(5) 0.61238(5) 0.79281(4) 0.02712(18) Uani 1 1 d .
P1 P 0.04089(12) 0.32508(13) 0.20524(9) 0.0339(3) Uani 1 1 d .
N1 N 0.6543(3) 0.5128(3) 0.8650(3) 0.0255(8) Uani 1 1 d .
N2 N 0.6885(3) 0.7539(3) 0.9251(3) 0.0252(8) Uani 1 1 d .
N3 N 0.4073(4) 0.5586(4) 0.6752(3) 0.0294(9) Uani 1 1 d .
F1 F 0.1902(3) 0.3399(3) 0.2484(2) 0.0471(8) Uani 1 1 d .
F5 F 0.0623(3) 0.4391(3) 0.3032(3) 0.0563(9) Uani 1 1 d .
F3 F 0.0699(3) 0.4153(3) 0.1495(3) 0.0542(9) Uani 1 1 d .
F2 F -0.1092(3) 0.3107(4) 0.1620(3) 0.0689(11) Uani 1 1 d .
C11 C 0.7730(4) 0.7187(4) 0.9861(3) 0.0264(10) Uani 1 1 d .
C16 C 0.3127(5) 0.1839(5) 0.5585(4) 0.0428(13) Uani 1 1 d .
C12 C 0.7541(4) 0.5877(4) 0.9539(3) 0.0246(9) Uani 1 1 d .
C4 C 0.8342(4) 0.5439(4) 1.0149(3) 0.0280(10) Uani 1 1 d .
C14 C 0.3954(5) 0.2953(4) 0.7383(4) 0.0313(11) Uani 1 1 d .
C7 C 0.8753(4) 0.8012(5) 1.0758(3) 0.0300(11) Uani 1 1 d .
F4 F 0.0119(4) 0.2365(4) 0.2613(3) 0.0706(11) Uani 1 1 d .
C23 C 0.5929(4) 0.9036(4) 0.8910(4) 0.0297(10) Uani 1 1 d .
F6 F 0.0213(4) 0.2108(3) 0.1068(3) 0.0785(13) Uani 1 1 d .
C31 C 0.4437(5) 0.8015(5) 0.9610(4) 0.0332(11) Uani 1 1 d .
H31A H 0.3529 0.7838 0.9520 0.050 Uiso 1 1 calc R
H31B H 0.4972 0.8575 1.0315 0.050 Uiso 1 1 calc R
H31C H 0.4648 0.7246 0.9457 0.050 Uiso 1 1 calc R
C1 C 0.6310(4) 0.3918(4) 0.8342(3) 0.0268(10) Uani 1 1 d .
C5 C 0.9391(4) 0.6309(5) 1.1070(3) 0.0323(11) Uani 1 1 d .
H5A H 0.9949 0.6019 1.1482 0.039 Uiso 1 1 calc R
C37 C 0.5006(4) 0.5147(5) 0.5477(3) 0.0348(11) Uani 1 1 d .
H37A H 0.5816 0.5421 0.6019 0.042 Uiso 1 1 calc R
C9 C 0.8016(5) 0.9622(5) 1.0424(4) 0.0352(12) Uani 1 1 d .
H9A H 0.8106 1.0471 1.0595 0.042 Uiso 1 1 calc R
C8 C 0.8882(5) 0.9269(5) 1.1029(4) 0.0354(12) Uani 1 1 d .
H8A H 0.9565 0.9868 1.1628 0.043 Uiso 1 1 calc R
C6 C 0.9586(5) 0.7537(5) 1.1351(3) 0.0348(12) Uani 1 1 d .
H6A H 1.0290 0.8095 1.1954 0.042 Uiso 1 1 calc R
C32 C 0.3033(5) 0.5569(5) 0.6997(4) 0.0353(11) Uani 1 1 d .
H32A H 0.3167 0.5935 0.7697 0.042 Uiso 1 1 calc R
C10 C 0.6982(4) 0.8725(4) 0.9542(3) 0.0288(10) Uani 1 1 d .
C28 C 0.4685(5) 0.8610(4) 0.8896(4) 0.0305(10) Uani 1 1 d .
C24 C 0.6138(5) 0.9676(4) 0.8297(4) 0.0318(11) Uani 1 1 d .
C18 C 0.5415(5) 0.2696(5) 0.6468(4) 0.0342(11) Uani 1 1 d .
C13 C 0.5197(4) 0.3151(4) 0.7367(3) 0.0277(10) Uani 1 1 d .
C2 C 0.7060(5) 0.3394(5) 0.8913(4) 0.0357(11) Uani 1 1 d .
H2A H 0.6865 0.2525 0.8685 0.043 Uiso 1 1 calc R
C22 C 0.6759(5) 0.2949(6) 0.6479(4) 0.0514(15) Uani 1 1 d .
H22A H 0.7373 0.3463 0.7175 0.077 Uiso 1 1 calc R
H22B H 0.6846 0.3379 0.6028 0.077 Uiso 1 1 calc R
H22C H 0.6934 0.2168 0.6243 0.077 Uiso 1 1 calc R
C17 C 0.4353(5) 0.2001(5) 0.5549(4) 0.0424(13) Uani 1 1 d .
C34 C 0.1585(5) 0.4511(6) 0.5291(4) 0.0551(17) Uani 1 1 d .
H34A H 0.0738 0.4132 0.4789 0.066 Uiso 1 1 calc R
C25 C 0.5096(5) 0.9836(5) 0.7653(4) 0.0377(12) Uani 1 1 d .
H25A H 0.5233 1.0271 0.7238 0.045 Uiso 1 1 calc R
C3 C 0.8076(5) 0.4155(5) 0.9805(4) 0.0350(11) Uani 1 1 d .
H3A H 0.8601 0.3813 1.0189 0.042 Uiso 1 1 calc R
C36 C 0.3871(5) 0.5078(5) 0.5742(3) 0.0340(11) Uani 1 1 d .
C33 C 0.1783(5) 0.5054(5) 0.6298(4) 0.0422(13) Uani 1 1 d .
H33A H 0.1081 0.5076 0.6512 0.051 Uiso 1 1 calc R
C27 C 0.3680(5) 0.8772(4) 0.8225(4) 0.0338(11) Uani 1 1 d .
H27A H 0.2835 0.8455 0.8195 0.041 Uiso 1 1 calc R
C20 C 0.1550(5) 0.2078(6) 0.6468(5) 0.0515(15) Uani 1 1 d .
H20A H 0.0952 0.1962 0.5801 0.077 Uiso 1 1 calc R
H20B H 0.1526 0.2791 0.6995 0.077 Uiso 1 1 calc R
H20C H 0.1302 0.1341 0.6609 0.077 Uiso 1 1 calc R
C26 C 0.3855(5) 0.9372(5) 0.7602(4) 0.0397(12) Uani 1 1 d .
C35 C 0.2631(5) 0.4523(6) 0.5016(4) 0.0503(16) Uani 1 1 d .
H35A H 0.2503 0.4145 0.4318 0.060 Uiso 1 1 calc R
C15 C 0.2884(5) 0.2295(5) 0.6469(4) 0.0374(12) Uani 1 1 d .
C19 C 0.3761(5) 0.3423(5) 0.8376(4) 0.0435(13) Uani 1 1 d .
H19A H 0.3352 0.4064 0.8383 0.065 Uiso 1 1 calc R
H19B H 0.4595 0.3766 0.8944 0.065 Uiso 1 1 calc R
H19C H 0.3211 0.2742 0.8444 0.065 Uiso 1 1 calc R
C29 C 0.7484(5) 1.0131(5) 0.8314(4) 0.0441(13) Uani 1 1 d .
H29A H 0.7448 1.0463 0.7786 0.066 Uiso 1 1 calc R
H29B H 0.7834 0.9445 0.8185 0.066 Uiso 1 1 calc R
H29C H 0.8037 1.0778 0.8983 0.066 Uiso 1 1 calc R
C21 C 0.4563(7) 0.1481(7) 0.4570(5) 0.068(2) Uani 1 1 d .
H21A H 0.4216 0.0581 0.4287 0.102 Uiso 1 1 calc R
H21B H 0.5485 0.1731 0.4708 0.102 Uiso 1 1 calc R
H21C H 0.4126 0.1795 0.4080 0.102 Uiso 1 1 calc R
C30 C 0.2725(6) 0.9497(7) 0.6862(5) 0.0609(17) Uani 1 1 d .
H30A H 0.2003 0.8733 0.6561 0.091 Uiso 1 1 calc R
H30B H 0.2963 0.9660 0.6322 0.091 Uiso 1 1 calc R
H30C H 0.2475 1.0182 0.7222 0.091 Uiso 1 1 calc R

loop_
_atom_site_aniso_label
_atom_site_aniso_U_11
_atom_site_aniso_U_22
_atom_site_aniso_U_33
_atom_site_aniso_U_23
_atom_site_aniso_U_13
_atom_site_aniso_U_12
I1 0.0432(3) 0.1060(4) 0.0311(2) 0.0017(2) -0.01120(19) -0.0141(3)
Cu1 0.0173(3) 0.0368(3) 0.0149(3) 0.0044(2) -0.0012(2) 0.0029(2)
P1 0.0184(6) 0.0490(8) 0.0222(6) 0.0121(6) 0.0002(5) -0.0002(5)
N1 0.0168(19) 0.031(2) 0.0187(18) 0.0051(16) 0.0018(15) 0.0014(16)
N2 0.0161(19) 0.032(2) 0.0184(18) 0.0037(16) 0.0029(15) 0.0033(16)
N3 0.020(2) 0.039(2) 0.0222(19) 0.0089(17) 0.0028(17) 0.0092(17)
F1 0.0265(16) 0.076(2) 0.0347(16) 0.0174(16) 0.0065(14) 0.0208(15)
F5 0.0376(18) 0.076(2) 0.0427(19) 0.0056(17) 0.0144(16) 0.0204(17)
F3 0.0263(17) 0.086(2) 0.058(2) 0.045(2) 0.0133(16) 0.0109(16)
F2 0.0124(15) 0.133(3) 0.053(2) 0.053(2) -0.0010(14) -0.0009(18)
C11 0.017(2) 0.037(3) 0.016(2) 0.0048(19) 0.0037(18) 0.0043(19)
C16 0.030(3) 0.050(3) 0.020(2) 0.007(2) -0.008(2) -0.010(2)
C12 0.017(2) 0.035(3) 0.014(2) 0.0055(18) 0.0031(18) 0.0026(19)
C4 0.016(2) 0.039(3) 0.018(2) 0.006(2) 0.0001(18) 0.005(2)
C14 0.027(3) 0.034(3) 0.025(2) 0.011(2) 0.005(2) 0.001(2)
C7 0.016(2) 0.043(3) 0.019(2) 0.004(2) 0.0020(18) 0.003(2)
F4 0.068(3) 0.089(3) 0.074(3) 0.054(2) 0.031(2) 0.021(2)
C23 0.022(2) 0.027(2) 0.027(2) 0.0021(19) 0.003(2) 0.0032(19)
F6 0.072(3) 0.066(2) 0.048(2) -0.0135(18) 0.022(2) -0.023(2)
C31 0.023(2) 0.040(3) 0.034(3) 0.013(2) 0.011(2) 0.008(2)
C1 0.019(2) 0.032(3) 0.019(2) 0.0057(19) 0.0029(19) 0.0007(19)
C5 0.018(2) 0.048(3) 0.019(2) 0.009(2) -0.0022(19) 0.006(2)
C37 0.017(2) 0.054(3) 0.017(2) 0.008(2) -0.0051(19) 0.007(2)
C9 0.024(3) 0.030(3) 0.035(3) -0.001(2) 0.008(2) 0.001(2)
C8 0.017(2) 0.041(3) 0.024(2) -0.003(2) -0.002(2) 0.000(2)
C6 0.019(2) 0.050(3) 0.018(2) 0.003(2) 0.0003(19) 0.001(2)
C32 0.028(3) 0.048(3) 0.022(2) 0.008(2) 0.005(2) 0.013(2)
C10 0.022(2) 0.034(3) 0.025(2) 0.006(2) 0.009(2) 0.006(2)
C28 0.024(2) 0.026(2) 0.030(2) 0.004(2) 0.005(2) 0.004(2)
C24 0.033(3) 0.026(2) 0.026(2) 0.0036(19) 0.010(2) 0.001(2)
C18 0.028(3) 0.037(3) 0.021(2) 0.002(2) 0.005(2) -0.001(2)
C13 0.023(2) 0.028(2) 0.023(2) 0.0084(19) 0.0014(19) 0.0028(19)
C2 0.035(3) 0.030(3) 0.032(3) 0.009(2) 0.004(2) 0.006(2)
C22 0.034(3) 0.060(4) 0.036(3) -0.001(3) 0.011(3) 0.002(3)
C17 0.033(3) 0.048(3) 0.026(3) 0.005(2) 0.004(2) -0.002(2)
C34 0.018(3) 0.099(5) 0.028(3) 0.015(3) -0.002(2) 0.010(3)
C25 0.040(3) 0.035(3) 0.030(3) 0.011(2) 0.010(2) 0.006(2)
C3 0.023(3) 0.047(3) 0.027(2) 0.014(2) 0.000(2) 0.011(2)
C36 0.022(2) 0.054(3) 0.018(2) 0.009(2) 0.0038(19) 0.010(2)
C33 0.024(3) 0.071(4) 0.032(3) 0.018(3) 0.010(2) 0.017(3)
C27 0.023(3) 0.035(3) 0.032(3) 0.006(2) 0.005(2) 0.005(2)
C20 0.026(3) 0.067(4) 0.047(3) 0.021(3) 0.005(3) 0.003(3)
C26 0.036(3) 0.036(3) 0.035(3) 0.008(2) 0.004(2) 0.011(2)
C35 0.025(3) 0.096(5) 0.019(2) 0.015(3) 0.004(2) 0.017(3)
C15 0.026(3) 0.040(3) 0.030(3) 0.013(2) 0.000(2) -0.004(2)
C19 0.029(3) 0.061(4) 0.027(3) 0.010(2) 0.009(2) 0.004(3)
C29 0.032(3) 0.051(3) 0.043(3) 0.014(3) 0.016(3) 0.003(2)
C21 0.050(4) 0.091(5) 0.031(3) 0.000(3) 0.011(3) 0.001(4)
C30 0.044(4) 0.071(4) 0.055(4) 0.031(3) 0.000(3) 0.011(3)

loop_
_atom_type_symbol
_atom_type_description
_atom_type_scat_dispersion_real
_atom_type_scat_dispersion_imag
_atom_type_scat_source
C C 0.0033 0.0016 'International Tables Vol C Tables 4.2.6.8 and 6.1.1.4'
H H 0.0000 0.0000 'International Tables Vol C Tables 4.2.6.8 and 6.1.1.4'
N N 0.0061 0.0033 'International Tables Vol C Tables 4.2.6.8 and 6.1.1.4'
F F 0.0171 0.0103 'International Tables Vol C Tables 4.2.6.8 and 6.1.1.4'
P P 0.1023 0.0942 'International Tables Vol C Tables 4.2.6.8 and 6.1.1.4'
Cu Cu 0.3201 1.2651 'International Tables Vol C Tables 4.2.6.8 and 6.1.1.4'
I I -0.4742 1.8119 'International Tables Vol C Tables 4.2.6.8 and 6.1.1.4'

loop_
_geom_angle_atom_site_label_1
_geom_angle_atom_site_label_2
_geom_angle_atom_site_label_3
_geom_angle
_geom_angle_site_symmetry_1
N3 Cu1 N2 145.92(16) .
N3 Cu1 N1 130.68(16) .
N2 Cu1 N1 80.86(15) .
F5 P1 F4 89.5(2) .
F5 P1 F6 179.2(2) .
F4 P1 F6 90.8(2) .
F5 P1 F3 90.0(2) .
F4 P1 F3 179.5(2) .
F6 P1 F3 89.7(2) .
F5 P1 F1 89.94(17) .
F4 P1 F1 90.7(2) .
F6 P1 F1 89.4(2) .
F3 P1 F1 89.41(17) .
F5 P1 F2 89.9(2) .
F4 P1 F2 89.4(2) .
F6 P1 F2 90.8(2) .
F3 P1 F2 90.49(18) .
F1 P1 F2 179.8(3) .
C1 N1 C12 118.8(4) .
C1 N1 Cu1 129.2(3) .
C12 N1 Cu1 111.9(3) .
C10 N2 C11 118.7(4) .
C10 N2 Cu1 127.9(3) .
C11 N2 Cu1 113.3(3) .
C32 N3 C36 117.4(4) .
C32 N3 Cu1 112.8(3) .
C36 N3 Cu1 129.2(3) .
N2 C11 C7 123.6(4) .
N2 C11 C12 116.6(4) .
C7 C11 C12 119.7(4) .
C15 C16 C17 124.6(5) .
C15 C16 I1 117.5(4) .
C17 C16 I1 117.8(4) .
N1 C12 C4 123.3(4) .
N1 C12 C11 116.7(4) .
C4 C12 C11 119.9(4) .
C12 C4 C3 116.8(4) .
C12 C4 C5 119.2(4) .
C3 C4 C5 124.0(4) .
C15 C14 C13 119.6(4) .
C15 C14 C19 119.7(4) .
C13 C14 C19 120.6(4) .
C11 C7 C8 117.0(4) .
C11 C7 C6 119.0(4) .
C8 C7 C6 124.0(4) .
C24 C23 C28 119.9(4) .
C24 C23 C10 121.7(4) .
C28 C23 C10 118.2(4) .
N1 C1 C2 121.8(4) .
N1 C1 C13 116.0(4) .
C2 C1 C13 122.2(4) .
C6 C5 C4 120.5(4) .
C37 C37 C36 125.1(5) 2_666
C8 C9 C10 120.2(5) .
C9 C8 C7 119.4(4) .
C5 C6 C7 121.5(4) .
N3 C32 C33 124.3(4) .
N2 C10 C9 120.9(4) .
N2 C10 C23 116.2(4) .
C9 C10 C23 122.9(4) .
C27 C28 C23 118.6(5) .
C27 C28 C31 119.8(4) .
C23 C28 C31 121.6(4) .
C25 C24 C23 119.0(5) .
C25 C24 C29 121.3(5) .
C23 C24 C29 119.7(5) .
C13 C18 C17 118.7(5) .
C13 C18 C22 120.7(4) .
C17 C18 C22 120.6(5) .
C18 C13 C14 122.3(4) .
C18 C13 C1 119.4(4) .
C14 C13 C1 118.3(4) .
C3 C2 C1 119.2(5) .
C16 C17 C18 117.7(5) .
C16 C17 C21 122.5(5) .
C18 C17 C21 119.7(5) .
C33 C34 C35 118.9(5) .
C24 C25 C26 121.4(5) .
C2 C3 C4 120.1(4) .
N3 C36 C35 120.3(4) .
N3 C36 C37 117.1(4) .
C35 C36 C37 122.6(4) .
C34 C33 C32 118.1(5) .
C26 C27 C28 122.5(5) .
C27 C26 C25 118.5(5) .
C27 C26 C30 120.7(5) .
C25 C26 C30 120.8(5) .
C34 C35 C36 121.0(5) .
C16 C15 C14 117.0(5) .
C16 C15 C20 122.5(5) .
C14 C15 C20 120.5(5) .

loop_
_geom_bond_atom_site_label_1
_geom_bond_atom_site_label_2
_geom_bond_distance
_geom_bond_site_symmetry_2
I1 C16 2.122(5) .
Cu1 N3 1.932(4) .
Cu1 N2 2.039(4) .
Cu1 N1 2.076(4) .
P1 F5 1.581(3) .
P1 F4 1.584(4) .
P1 F6 1.593(4) .
P1 F3 1.595(3) .
P1 F1 1.597(3) .
P1 F2 1.607(3) .
N1 C1 1.329(6) .
N1 C12 1.361(6) .
N2 C10 1.329(6) .
N2 C11 1.355(6) .
N3 C32 1.343(6) .
N3 C36 1.366(6) .
C11 C7 1.400(6) .
C11 C12 1.450(7) .
C16 C15 1.394(7) .
C16 C17 1.399(8) .
C12 C4 1.396(6) .
C4 C3 1.407(7) .
C4 C5 1.442(6) .
C14 C15 1.402(7) .
C14 C13 1.407(7) .
C14 C19 1.510(7) .
C7 C8 1.405(7) .
C7 C6 1.436(7) .
C23 C24 1.403(7) .
C23 C28 1.409(7) .
C23 C10 1.491(7) .
C31 C28 1.512(7) .
C1 C2 1.409(7) .
C1 C13 1.490(6) .
C5 C6 1.358(7) .
C37 C37 1.350(9) 2_666
C37 C36 1.460(7) .
C9 C8 1.366(7) .
C9 C10 1.418(7) .
C32 C33 1.382(7) .
C28 C27 1.381(7) .
C24 C25 1.388(7) .
C24 C29 1.522(7) .
C18 C13 1.398(6) .
C18 C17 1.407(7) .
C18 C22 1.505(7) .
C2 C3 1.375(7) .
C17 C21 1.511(8) .
C34 C33 1.368(8) .
C34 C35 1.376(8) .
C25 C26 1.392(8) .
C36 C35 1.387(7) .
C27 C26 1.373(8) .
C20 C15 1.500(7) .
C26 C30 1.507(8) .

loop_
_geom_torsion_atom_site_label_1
_geom_torsion_atom_site_label_2
_geom_torsion_atom_site_label_3
_geom_torsion_atom_site_label_4
_geom_torsion
_geom_torsion_site_symmetry_1
N3 Cu1 N1 C1 11.5(5) .
N2 Cu1 N1 C1 177.0(4) .
N3 Cu1 N1 C12 -171.6(3) .
N2 Cu1 N1 C12 -6.2(3) .
N3 Cu1 N2 C10 -16.3(5) .
N1 Cu1 N2 C10 -176.4(4) .
N3 Cu1 N2 C11 166.8(3) .
N1 Cu1 N2 C11 6.7(3) .
N2 Cu1 N3 C32 -63.9(5) .
N1 Cu1 N3 C32 89.8(4) .
N2 Cu1 N3 C36 126.2(4) .
N1 Cu1 N3 C36 -80.1(5) .
C10 N2 C11 C7 -3.7(6) .
Cu1 N2 C11 C7 173.5(3) .
C10 N2 C11 C12 176.6(4) .
Cu1 N2 C11 C12 -6.2(5) .
C1 N1 C12 C4 0.1(6) .
Cu1 N1 C12 C4 -177.1(3) .
C1 N1 C12 C11 -178.0(4) .
Cu1 N1 C12 C11 4.8(5) .
N2 C11 C12 N1 0.8(6) .
C7 C11 C12 N1 -178.8(4) .
N2 C11 C12 C4 -177.4(4) .
C7 C11 C12 C4 3.0(6) .
N1 C12 C4 C3 0.0(7) .
C11 C12 C4 C3 178.1(4) .
N1 C12 C4 C5 178.8(4) .
C11 C12 C4 C5 -3.1(6) .
N2 C11 C7 C8 0.5(7) .
C12 C11 C7 C8 -179.8(4) .
N2 C11 C7 C6 179.5(4) .
C12 C11 C7 C6 -0.9(6) .
C12 N1 C1 C2 0.5(7) .
Cu1 N1 C1 C2 177.2(3) .
C12 N1 C1 C13 179.5(4) .
Cu1 N1 C1 C13 -3.8(6) .
C12 C4 C5 C6 1.2(7) .
C3 C4 C5 C6 179.9(5) .
C10 C9 C8 C7 1.3(7) .
C11 C7 C8 C9 0.6(7) .
C6 C7 C8 C9 -178.3(5) .
C4 C5 C6 C7 1.0(7) .
C11 C7 C6 C5 -1.1(7) .
C8 C7 C6 C5 177.8(5) .
C36 N3 C32 C33 1.2(8) .
Cu1 N3 C32 C33 -170.0(4) .
C11 N2 C10 C9 5.7(6) .
Cu1 N2 C10 C9 -171.1(3) .
C11 N2 C10 C23 -172.5(4) .
Cu1 N2 C10 C23 10.7(6) .
C8 C9 C10 N2 -4.6(7) .
C8 C9 C10 C23 173.5(5) .
C24 C23 C10 N2 -111.0(5) .
C28 C23 C10 N2 65.6(6) .
C24 C23 C10 C9 70.9(6) .
C28 C23 C10 C9 -112.6(5) .
C24 C23 C28 C27 3.9(7) .
C10 C23 C28 C27 -172.7(4) .
C24 C23 C28 C31 -174.6(4) .
C10 C23 C28 C31 8.8(7) .
C28 C23 C24 C25 -2.6(7) .
C10 C23 C24 C25 173.9(4) .
C28 C23 C24 C29 -179.8(4) .
C10 C23 C24 C29 -3.4(7) .
C17 C18 C13 C14 -0.9(8) .
C22 C18 C13 C14 178.9(5) .
C17 C18 C13 C1 -178.4(5) .
C22 C18 C13 C1 1.4(7) .
C15 C14 C13 C18 -1.2(7) .
C19 C14 C13 C18 177.9(5) .
C15 C14 C13 C1 176.3(4) .
C19 C14 C13 C1 -4.7(7) .
N1 C1 C13 C18 99.6(5) .
C2 C1 C13 C18 -81.3(6) .
N1 C1 C13 C14 -77.9(5) .
C2 C1 C13 C14 101.1(6) .
N1 C1 C2 C3 -1.3(7) .
C13 C1 C2 C3 179.8(4) .
C15 C16 C17 C18 -1.5(9) .
I1 C16 C17 C18 -179.8(4) .
C15 C16 C17 C21 179.7(6) .
I1 C16 C17 C21 1.3(8) .
C13 C18 C17 C16 2.1(8) .
C22 C18 C17 C16 -177.6(5) .
C13 C18 C17 C21 -179.0(5) .
C22 C18 C17 C21 1.2(9) .
C23 C24 C25 C26 -0.2(7) .
C29 C24 C25 C26 177.0(5) .
C1 C2 C3 C4 1.4(8) .
C12 C4 C3 C2 -0.8(7) .
C5 C4 C3 C2 -179.5(5) .
C32 N3 C36 C35 -2.8(7) .
Cu1 N3 C36 C35 166.8(4) .
C32 N3 C36 C37 177.4(5) .
Cu1 N3 C36 C37 -13.1(7) .
C37 C37 C36 N3 -170.3(7) 2_666
C37 C37 C36 C35 9.9(11) 2_666
C35 C34 C33 C32 -1.3(10) .
N3 C32 C33 C34 0.9(9) .
C23 C28 C27 C26 -2.5(7) .
C31 C28 C27 C26 176.0(4) .
C28 C27 C26 C25 -0.2(8) .
C28 C27 C26 C30 178.4(5) .
C24 C25 C26 C27 1.6(8) .
C24 C25 C26 C30 -177.0(5) .
C33 C34 C35 C36 -0.3(10) .
N3 C36 C35 C34 2.4(9) .
C37 C36 C35 C34 -177.8(6) .
C17 C16 C15 C14 -0.6(8) .
I1 C16 C15 C14 177.8(4) .
C17 C16 C15 C20 -179.0(6) .
I1 C16 C15 C20 -0.6(7) .
C13 C14 C15 C16 1.8(7) .
C19 C14 C15 C16 -177.2(5) .
C13 C14 C15 C20 -179.7(5) .
C19 C14 C15 C20 1.3(8) .
